data_7152234
loop_
_publ_author_name
'Helttunen, Kaisa'
'Moridi, Negar'
'Shahgaldian, Patrick'
'Nissinen, Maija'

_publ_section_title
;
 Resorcinarene bis-crown silver complexes and their application as
 antibacterial Langmuir-Blodgett films.
;
_journal_issue 10
_journal_name_full 'Organic &amp; biomolecular chemistry'
_journal_page_first 2019
_journal_page_last 2025
_journal_paper_doi 10.1039/c2ob06920b
_journal_volume 10
_journal_year 2012
_chemical_formula_sum 'C66 H100 Ag2 F12 O16 P2'
_chemical_formula_weight 1655.14
_chemical_name_systematic
;
?
;
_space_group_IT_number 60
_symmetry_cell_setting orthorhombic
_symmetry_space_group_name_Hall '-P 2n 2ab'
_symmetry_space_group_name_H-M 'P b c n'
_atom_sites_solution_hydrogens geom
_atom_sites_solution_primary direct
_atom_sites_solution_secondary difmap
_audit_creation_method SHELXL-97
_cell_angle_alpha 90.00
_cell_angle_beta 90.00
_cell_angle_gamma 90.00
_cell_formula_units_Z 4
_cell_length_a 14.6967(5)
_cell_length_b 21.0360(7)
_cell_length_c 23.8819(9)
_cell_measurement_reflns_used 4840
_cell_measurement_temperature 173(2)
_cell_measurement_theta_max 66.98
_cell_measurement_theta_min 3.67
_cell_volume 7383.3(4)
_computing_structure_refinement 'SHELXL-97 (Sheldrick, 1997)'
_computing_structure_solution 'SHELXS-97 (Sheldrick, 1990)'
_diffrn_ambient_temperature 173(2)
_diffrn_measured_fraction_theta_full 0.990
_diffrn_measured_fraction_theta_max 0.990
_diffrn_radiation_monochromator graphite
_diffrn_radiation_source 'fine-focus sealed tube'
_diffrn_radiation_type CuK\a
_diffrn_radiation_wavelength 1.54178
_diffrn_reflns_av_R_equivalents 0.0223
_diffrn_reflns_av_sigmaI/netI 0.0268
_diffrn_reflns_limit_h_max 17
_diffrn_reflns_limit_h_min -17
_diffrn_reflns_limit_k_max 25
_diffrn_reflns_limit_k_min -25
_diffrn_reflns_limit_l_max 28
_diffrn_reflns_limit_l_min -28
_diffrn_reflns_number 12333
_diffrn_reflns_theta_full 66.98
_diffrn_reflns_theta_max 66.98
_diffrn_reflns_theta_min 3.67
_exptl_absorpt_coefficient_mu 5.472
_exptl_absorpt_correction_T_max 0.7349
_exptl_absorpt_correction_T_min 0.4074
_exptl_absorpt_correction_type empirical
_exptl_absorpt_process_details
;
Denzo (Otwinowski, Majewski, Borek & Minor, 2003)
;
_exptl_crystal_colour colorless
_exptl_crystal_density_diffrn 1.489
_exptl_crystal_density_method 'not measured'
_exptl_crystal_description plate
_exptl_crystal_F_000 3424
_exptl_crystal_size_max 0.20
_exptl_crystal_size_mid 0.20
_exptl_crystal_size_min 0.06
_refine_diff_density_max 1.797
_refine_diff_density_min -1.246
_refine_diff_density_rms 0.076
_refine_ls_extinction_method none
_refine_ls_goodness_of_fit_ref 1.029
_refine_ls_hydrogen_treatment constr
_refine_ls_matrix_type full
_refine_ls_number_parameters 462
_refine_ls_number_reflns 6524
_refine_ls_number_restraints 23
_refine_ls_restrained_S_all 1.031
_refine_ls_R_factor_all 0.0705
_refine_ls_R_factor_gt 0.0503
_refine_ls_shift/su_max 0.002
_refine_ls_shift/su_mean 0.000
_refine_ls_structure_factor_coef Fsqd
_refine_ls_weighting_details 'calc w=1/[\s^2^(Fo^2^)+(0.0765P)^2^+11.9564P] where P=(Fo^2^+2Fc^2^)/3'
_refine_ls_weighting_scheme calc
_refine_ls_wR_factor_gt 0.1358
_refine_ls_wR_factor_ref 0.1526
_reflns_number_gt 4840
_reflns_number_total 6524
_reflns_threshold_expression >2sigma(I)
_cod_data_source_file c2ob06920b.txt
_cod_data_source_block C3Ag2
_cod_original_sg_symbol_H-M Pbcn
_cod_database_code 7152234

loop_
_symmetry_equiv_pos_as_xyz
'x, y, z'
'-x+1/2, -y+1/2, z+1/2'
'-x, y, -z+1/2'
'x+1/2, -y+1/2, -z'
'-x, -y, -z'
'x-1/2, y-1/2, -z-1/2'
'x, -y, z-1/2'
'-x-1/2, y-1/2, z'

loop_
_atom_site_label
_atom_site_type_symbol
_atom_site_fract_x
_atom_site_fract_y
_atom_site_fract_z
_atom_site_U_iso_or_equiv
_atom_site_adp_type
_atom_site_occupancy
_atom_site_symmetry_multiplicity
_atom_site_calc_flag
_atom_site_refinement_flags
_atom_site_disorder_assembly
_atom_site_disorder_group
Ag1 Ag 0.19214(3) 0.247442(17) 0.609806(15) 0.05913(15) Uani 1 1 d . . .
O4 O -0.2519(2) 0.24477(14) 0.69787(15) 0.0559(8) Uani 1 1 d . . .
O6 O 0.01711(18) 0.25960(13) 0.58041(13) 0.0485(7) Uani 1 1 d . . .
O11 O 0.19723(17) 0.37285(15) 0.53886(11) 0.0477(7) Uani 1 1 d . . .
O13 O 0.38991(18) 0.35645(19) 0.70365(12) 0.0635(10) Uani 1 1 d . . .
O25 O 0.1490(2) 0.18551(14) 0.52781(12) 0.0510(7) Uani 1 1 d . . .
O28 O 0.3292(2) 0.20000(18) 0.55766(16) 0.0685(9) Uani 1 1 d . . .
O31 O 0.4724(2) 0.27297(19) 0.61517(14) 0.0623(9) Uani 1 1 d . . .
C1 C -0.0353(2) 0.34793(18) 0.63071(15) 0.0333(8) Uani 1 1 d . . .
C2 C -0.0979(2) 0.37445(18) 0.66770(14) 0.0332(8) Uani 1 1 d . . .
H2 H -0.0898 0.4175 0.6787 0.040 Uiso 1 1 calc R . .
C3 C -0.1719(2) 0.34114(18) 0.68934(15) 0.0348(8) Uani 1 1 d . . .
C4 C -0.1799(2) 0.2778(2) 0.67393(18) 0.0412(9) Uani 1 1 d . . .
C5 C -0.1184(3) 0.2488(2) 0.6381(2) 0.0482(10) Uani 1 1 d . . .
H5 H -0.1251 0.2053 0.6283 0.058 Uiso 1 1 calc R . .
C6 C -0.0469(3) 0.28439(19) 0.61696(16) 0.0392(9) Uani 1 1 d . . .
C7 C 0.0406(2) 0.38570(18) 0.60282(14) 0.0344(8) Uani 1 1 d . . .
H7 H 0.0442 0.3706 0.5632 0.041 Uiso 1 1 calc R . .
C8 C 0.2316(2) 0.36613(19) 0.71257(15) 0.0370(8) Uani 1 1 d . . .
C9 C 0.1466(2) 0.37079(18) 0.68701(15) 0.0353(8) Uani 1 1 d . . .
H9 H 0.0944 0.3730 0.7104 0.042 Uiso 1 1 calc R . .
C10 C 0.1334(2) 0.37236(18) 0.62951(16) 0.0344(8) Uani 1 1 d . . .
C11 C 0.2111(3) 0.3669(2) 0.59551(16) 0.0408(9) Uani 1 1 d . . .
C12 C 0.2968(3) 0.3596(2) 0.61917(17) 0.0514(11) Uani 1 1 d . . .
H12 H 0.3485 0.3539 0.5959 0.062 Uiso 1 1 calc R . .
C13 C 0.3066(2) 0.3608(2) 0.67753(17) 0.0469(10) Uani 1 1 d . . .
C14 C 0.2455(2) 0.3726(2) 0.77547(15) 0.0380(8) Uani 1 1 d . . .
H14 H 0.3035 0.3499 0.7844 0.046 Uiso 1 1 calc R . .
C15 C 0.0242(3) 0.45741(19) 0.60052(16) 0.0395(9) Uani 1 1 d . . .
H15A H 0.0170 0.4736 0.6392 0.047 Uiso 1 1 calc R . .
H15B H 0.0785 0.4782 0.5841 0.047 Uiso 1 1 calc R . .
C16 C -0.0593(3) 0.4762(2) 0.56636(19) 0.0502(10) Uani 1 1 d . . .
H16A H -0.0512 0.4613 0.5274 0.060 Uiso 1 1 calc R . .
H16B H -0.1133 0.4544 0.5820 0.060 Uiso 1 1 calc R . .
C17 C -0.0767(5) 0.5471(3) 0.5659(2) 0.0781(16) Uani 1 1 d . . .
H17A H -0.0936 0.5612 0.6036 0.117 Uiso 1 1 calc R . .
H17B H -0.1263 0.5567 0.5398 0.117 Uiso 1 1 calc R . .
H17C H -0.0214 0.5694 0.5539 0.117 Uiso 1 1 calc R . .
C18 C 0.2620(3) 0.44310(19) 0.78948(16) 0.0408(9) Uani 1 1 d . . .
H18A H 0.3076 0.4603 0.7630 0.049 Uiso 1 1 calc R . .
H18B H 0.2046 0.4668 0.7835 0.049 Uiso 1 1 calc R . .
C19 C 0.2949(3) 0.4554(2) 0.84906(18) 0.0480(10) Uani 1 1 d . . .
H19A H 0.2495 0.4386 0.8759 0.058 Uiso 1 1 calc R . .
H19B H 0.3528 0.4324 0.8553 0.058 Uiso 1 1 calc R . .
C20 C 0.3092(4) 0.5254(3) 0.8600(3) 0.0744(16) Uani 1 1 d . . .
H20A H 0.3544 0.5421 0.8337 0.112 Uiso 1 1 calc R . .
H20B H 0.3310 0.5314 0.8984 0.112 Uiso 1 1 calc R . .
H20C H 0.2516 0.5481 0.8550 0.112 Uiso 1 1 calc R . .
C21 C -0.2873(4) 0.1919(3) 0.6680(3) 0.0763(17) Uani 1 1 d . . .
H21A H -0.3047 0.2053 0.6302 0.115 Uiso 1 1 calc R . .
H21B H -0.3407 0.1753 0.6877 0.115 Uiso 1 1 calc R . .
H21C H -0.2407 0.1587 0.6656 0.115 Uiso 1 1 calc R . .
C22 C 0.2748(3) 0.3666(3) 0.50342(19) 0.0633(14) Uani 1 1 d . . .
H22A H 0.3197 0.3993 0.5131 0.095 Uiso 1 1 calc R . .
H22B H 0.2563 0.3719 0.4643 0.095 Uiso 1 1 calc R . .
H22C H 0.3019 0.3245 0.5085 0.095 Uiso 1 1 calc R . .
C23 C -0.0055(3) 0.2044(2) 0.5482(2) 0.0598(12) Uani 1 1 d . . .
H23A H -0.0668 0.2093 0.5316 0.072 Uiso 1 1 calc R . .
H23B H -0.0056 0.1663 0.5725 0.072 Uiso 1 1 calc R . .
C24 C 0.0636(3) 0.1975(3) 0.50328(19) 0.0594(12) Uani 1 1 d . . .
H24A H 0.0467 0.1619 0.4782 0.071 Uiso 1 1 calc R . .
H24B H 0.0664 0.2369 0.4807 0.071 Uiso 1 1 calc R . .
C26 C 0.2194(4) 0.1787(3) 0.4872(2) 0.0691(14) Uani 1 1 d . . .
H26A H 0.2314 0.2201 0.4689 0.083 Uiso 1 1 calc R . .
H26B H 0.2005 0.1479 0.4580 0.083 Uiso 1 1 calc R . .
C27 C 0.3030(4) 0.1556(3) 0.5156(3) 0.0817(18) Uani 1 1 d . . .
H27A H 0.2914 0.1136 0.5328 0.098 Uiso 1 1 calc R . .
H27B H 0.3527 0.1508 0.4879 0.098 Uiso 1 1 calc R . .
C29 C 0.4039(4) 0.1761(3) 0.5906(4) 0.098(2) Uani 1 1 d . . .
H29A H 0.4577 0.1699 0.5662 0.118 Uiso 1 1 calc R . .
H29B H 0.3872 0.1344 0.6067 0.118 Uiso 1 1 calc R . .
C30 C 0.4276(4) 0.2215(4) 0.6371(3) 0.087(2) Uani 1 1 d . . .
H30A H 0.3714 0.2357 0.6562 0.105 Uiso 1 1 calc R . .
H30B H 0.4667 0.1999 0.6649 0.105 Uiso 1 1 calc R . .
C32 C 0.5201(3) 0.3092(3) 0.6572(2) 0.0675(15) Uani 1 1 d . . .
H32A H 0.5815 0.3198 0.6431 0.081 Uiso 1 1 calc R . .
H32B H 0.5276 0.2825 0.6911 0.081 Uiso 1 1 calc R . .
C33 C 0.4727(3) 0.3687(3) 0.67297(19) 0.0593(13) Uani 1 1 d . . .
H33A H 0.5138 0.3950 0.6962 0.071 Uiso 1 1 calc R . .
H33B H 0.4580 0.3930 0.6386 0.071 Uiso 1 1 calc R . .
P1 P 0.0000 0.0000 0.5000 0.0610(5) Uani 1 2 d S . .
F1 F 0.1035(3) 0.02156(19) 0.50189(19) 0.1059(12) Uani 1 1 d . . .
F2 F -0.0159(3) 0.04753(18) 0.45010(15) 0.1126(14) Uani 1 1 d . . .
F3 F -0.0254(3) 0.05484(15) 0.54264(15) 0.0883(10) Uani 1 1 d . . .
P2 P 0.5000 0.07155(8) 0.7500 0.0517(4) Uani 1 2 d S . .
F7 F 0.5000 0.1475(2) 0.7500 0.1058(19) Uani 1 2 d S . .
F8 F 0.5000 -0.00330(18) 0.7500 0.0677(10) Uani 1 2 d S . .
F9 F 0.5822(3) 0.0710(2) 0.70782(16) 0.1040(12) Uani 1 1 d . . .
F10 F 0.4322(3) 0.07232(16) 0.69854(14) 0.0913(11) Uani 1 1 d . . .
O100 O 0.1915(3) 0.1968(2) 0.69463(18) 0.0975(14) Uani 1 1 d D . .
H100 H 0.2167 0.2165 0.7210 0.146 Uiso 1 1 calc R A 1
C101 C 0.2001(14) 0.1283(6) 0.7038(5) 0.150(8) Uani 0.601(17) 1 d PDU B 1
H10A H 0.1741 0.1162 0.7405 0.180 Uiso 0.601(17) 1 calc PR B 1
H10B H 0.2649 0.1153 0.7028 0.180 Uiso 0.601(17) 1 calc PR B 1
C102 C 0.1477(17) 0.0972(8) 0.6565(7) 0.187(10) Uani 0.601(17) 1 d PDU B 1
H10C H 0.1131 0.1302 0.6359 0.225 Uiso 0.601(17) 1 calc PR B 1
H10D H 0.1912 0.0776 0.6300 0.225 Uiso 0.601(17) 1 calc PR B 1
C103 C 0.0847(15) 0.0486(10) 0.6763(9) 0.205(14) Uani 0.601(17) 1 d PDU B 1
H10E H 0.0694 0.0198 0.6454 0.308 Uiso 0.601(17) 1 calc PR B 1
H10F H 0.0291 0.0689 0.6902 0.308 Uiso 0.601(17) 1 calc PR B 1
H10G H 0.1132 0.0244 0.7067 0.308 Uiso 0.601(17) 1 calc PR B 1
C104 C 0.113(2) 0.1545(18) 0.701(3) 0.31(3) Uiso 0.399(17) 1 d PDU B 2
H10H H 0.0611 0.1649 0.6766 0.376 Uiso 0.399(17) 1 calc PR B 2
H10I H 0.0936 0.1483 0.7404 0.376 Uiso 0.399(17) 1 calc PR B 2
C105 C 0.176(4) 0.100(2) 0.678(3) 0.33(3) Uiso 0.399(17) 1 d PDU B 2
H10J H 0.2132 0.1263 0.6519 0.395 Uiso 0.399(17) 1 calc PR B 2
H10K H 0.2161 0.0953 0.7112 0.395 Uiso 0.399(17) 1 calc PR B 2
C106 C 0.192(2) 0.0345(15) 0.6511(14) 0.162(13) Uiso 0.399(17) 1 d PDU B 2
H10L H 0.1731 0.0358 0.6117 0.243 Uiso 0.399(17) 1 calc PR B 2
H10M H 0.1559 0.0025 0.6710 0.243 Uiso 0.399(17) 1 calc PR B 2
H10N H 0.2566 0.0235 0.6533 0.243 Uiso 0.399(17) 1 calc PR B 2

loop_
_atom_site_aniso_label
_atom_site_aniso_U_11
_atom_site_aniso_U_22
_atom_site_aniso_U_33
_atom_site_aniso_U_23
_atom_site_aniso_U_13
_atom_site_aniso_U_12
Ag1 0.0718(3) 0.0633(2) 0.0423(2) -0.00589(15) -0.00845(15) -0.00447(17)
O4 0.0474(16) 0.0523(18) 0.068(2) -0.0044(15) 0.0084(15) -0.0177(13)
O6 0.0401(15) 0.0527(17) 0.0528(18) -0.0224(14) 0.0034(13) -0.0001(12)
O11 0.0402(15) 0.076(2) 0.0268(13) 0.0020(13) 0.0057(11) 0.0112(13)
O13 0.0302(14) 0.127(3) 0.0336(15) 0.0083(17) 0.0029(12) 0.0116(16)
O25 0.0560(17) 0.0578(18) 0.0393(16) -0.0136(13) 0.0002(13) 0.0076(14)
O28 0.0594(19) 0.071(2) 0.075(2) 0.0050(19) -0.0060(18) 0.0090(17)
O31 0.0510(18) 0.084(2) 0.0524(19) 0.0120(17) 0.0029(15) 0.0077(17)
C1 0.0289(17) 0.043(2) 0.0278(17) -0.0014(15) -0.0033(14) 0.0000(15)
C2 0.0330(18) 0.041(2) 0.0253(17) -0.0020(15) -0.0047(14) -0.0018(15)
C3 0.0325(18) 0.046(2) 0.0258(17) 0.0015(15) -0.0045(14) -0.0010(15)
C4 0.0326(19) 0.048(2) 0.043(2) 0.0021(19) 0.0002(16) -0.0079(17)
C5 0.041(2) 0.042(2) 0.062(3) -0.007(2) -0.004(2) -0.0065(17)
C6 0.037(2) 0.044(2) 0.037(2) -0.0080(17) -0.0052(16) -0.0001(17)
C7 0.0344(18) 0.045(2) 0.0239(17) -0.0021(15) 0.0002(14) -0.0014(16)
C8 0.0337(19) 0.046(2) 0.0315(19) 0.0021(16) 0.0003(15) 0.0016(16)
C9 0.0320(18) 0.042(2) 0.0314(19) -0.0046(16) 0.0029(15) -0.0014(16)
C10 0.0300(18) 0.042(2) 0.0310(18) 0.0004(16) 0.0012(15) -0.0006(15)
C11 0.041(2) 0.053(2) 0.0286(19) -0.0031(17) 0.0017(16) 0.0050(18)
C12 0.036(2) 0.085(3) 0.033(2) 0.003(2) 0.0060(17) 0.017(2)
C13 0.0314(19) 0.074(3) 0.036(2) 0.003(2) 0.0010(16) 0.0060(19)
C14 0.0299(18) 0.055(2) 0.0294(18) -0.0004(17) 0.0001(15) 0.0031(17)
C15 0.0352(19) 0.048(2) 0.036(2) 0.0057(17) 0.0048(16) -0.0013(16)
C16 0.041(2) 0.065(3) 0.044(2) 0.013(2) 0.0024(18) 0.003(2)
C17 0.103(4) 0.074(4) 0.057(3) 0.010(3) 0.003(3) 0.031(3)
C18 0.0338(19) 0.053(2) 0.035(2) 0.0025(18) 0.0031(16) -0.0055(17)
C19 0.042(2) 0.063(3) 0.040(2) -0.008(2) -0.0018(17) -0.0027(19)
C20 0.084(4) 0.069(3) 0.071(4) -0.019(3) -0.017(3) -0.014(3)
C21 0.064(3) 0.063(3) 0.102(5) -0.010(3) 0.010(3) -0.029(3)
C22 0.052(3) 0.105(4) 0.033(2) 0.007(2) 0.012(2) 0.019(3)
C23 0.051(2) 0.058(3) 0.071(3) -0.027(2) -0.005(2) -0.002(2)
C24 0.061(3) 0.070(3) 0.046(3) -0.022(2) -0.010(2) 0.006(2)
C26 0.077(3) 0.081(4) 0.049(3) -0.020(3) 0.015(3) 0.004(3)
C27 0.069(4) 0.083(4) 0.093(5) -0.014(3) 0.018(3) 0.021(3)
C29 0.065(4) 0.080(4) 0.150(7) 0.037(5) -0.018(4) 0.007(3)
C30 0.062(3) 0.117(5) 0.082(4) 0.039(4) -0.025(3) -0.016(4)
C32 0.039(2) 0.112(4) 0.052(3) 0.004(3) 0.002(2) 0.012(3)
C33 0.031(2) 0.107(4) 0.041(2) 0.006(3) 0.0066(17) 0.004(2)
P1 0.0824(12) 0.0490(9) 0.0517(10) 0.0019(8) 0.0011(9) 0.0049(9)
F1 0.086(2) 0.102(3) 0.130(3) -0.023(2) 0.006(2) -0.008(2)
F2 0.186(4) 0.078(2) 0.074(2) 0.0224(19) -0.010(3) 0.007(3)
F3 0.119(3) 0.0664(19) 0.080(2) -0.0168(16) 0.018(2) 0.0034(18)
P2 0.0744(11) 0.0415(8) 0.0392(8) 0.000 0.0059(8) 0.000
F7 0.215(6) 0.042(2) 0.060(3) 0.000 -0.015(3) 0.000
F8 0.093(3) 0.047(2) 0.064(2) 0.000 -0.007(2) 0.000
F9 0.109(3) 0.117(3) 0.086(3) 0.003(2) 0.048(2) -0.026(2)
F10 0.125(3) 0.074(2) 0.075(2) -0.0043(17) -0.037(2) 0.024(2)
O100 0.152(4) 0.082(3) 0.058(2) 0.009(2) -0.003(2) -0.020(3)
C101 0.26(2) 0.120(11) 0.066(8) 0.033(7) -0.058(10) -0.104(12)
C102 0.35(3) 0.106(11) 0.103(11) 0.018(8) -0.110(13) -0.098(13)
C103 0.24(3) 0.195(19) 0.19(2) 0.050(15) -0.133(19) -0.103(16)

loop_
_atom_type_symbol
_atom_type_description
_atom_type_scat_dispersion_real
_atom_type_scat_dispersion_imag
_atom_type_scat_source
C C 0.0181 0.0091 'International Tables Vol C Tables 4.2.6.8 and 6.1.1.4'
H H 0.0000 0.0000 'International Tables Vol C Tables 4.2.6.8 and 6.1.1.4'
O O 0.0492 0.0322 'International Tables Vol C Tables 4.2.6.8 and 6.1.1.4'
F F 0.0727 0.0534 'International Tables Vol C Tables 4.2.6.8 and 6.1.1.4'
P P 0.2955 0.4335 'International Tables Vol C Tables 4.2.6.8 and 6.1.1.4'
Ag Ag 0.1306 4.2820 'International Tables Vol C Tables 4.2.6.8 and 6.1.1.4'

loop_
_geom_angle_atom_site_label_1
_geom_angle_atom_site_label_2
_geom_angle_atom_site_label_3
_geom_angle
_geom_angle_site_symmetry_1
_geom_angle_site_symmetry_3
O25 Ag1 C11 116.59(11) . .
O25 Ag1 O28 66.83(11) . .
C11 Ag1 O28 103.43(12) . .
C4 O4 C21 117.7(4) . .
C6 O6 C23 119.1(3) . .
C11 O11 C22 117.2(3) . .
C13 O13 C33 120.5(3) . .
C24 O25 C26 112.4(4) . .
C24 O25 Ag1 118.1(2) . .
C26 O25 Ag1 114.4(3) . .
C27 O28 C29 111.2(5) . .
C27 O28 Ag1 112.7(3) . .
C29 O28 Ag1 117.9(4) . .
C30 O31 C32 112.6(4) . .
C6 C1 C2 117.1(3) . .
C6 C1 C7 119.3(3) . .
C2 C1 C7 123.5(3) . .
C1 C2 C3 123.4(4) . .
C4 C3 C2 116.8(3) . .
C4 C3 C14 120.3(3) . 3_556
C2 C3 C14 122.7(3) . 3_556
C5 C4 C3 122.2(4) . .
C5 C4 O4 122.0(4) . .
C3 C4 O4 115.8(4) . .
C6 C5 C4 118.8(4) . .
O6 C6 C5 122.8(4) . .
O6 C6 C1 115.4(3) . .
C5 C6 C1 121.9(4) . .
C1 C7 C15 114.6(3) . .
C1 C7 C10 112.0(3) . .
C15 C7 C10 109.6(3) . .
C13 C8 C9 116.9(3) . .
C13 C8 C14 119.7(3) . .
C9 C8 C14 123.1(3) . .
C10 C9 C8 124.0(3) . .
C9 C10 C11 117.2(3) . .
C9 C10 C7 122.7(3) . .
C11 C10 C7 119.9(3) . .
O11 C11 C12 123.0(3) . .
O11 C11 C10 116.2(3) . .
C12 C11 C10 120.7(4) . .
O11 C11 Ag1 101.8(3) . .
C12 C11 Ag1 86.3(3) . .
C10 C11 Ag1 85.1(2) . .
C11 C12 C13 119.7(4) . .
O13 C13 C8 116.0(3) . .
O13 C13 C12 122.7(3) . .
C8 C13 C12 121.3(4) . .
C3 C14 C8 114.3(3) 3_556 .
C3 C14 C18 114.3(3) 3_556 .
C8 C14 C18 108.8(3) . .
C16 C15 C7 113.7(3) . .
C17 C16 C15 113.3(4) . .
C19 C18 C14 114.6(3) . .
C20 C19 C18 111.8(4) . .
O6 C23 C24 108.0(4) . .
O25 C24 C23 109.1(4) . .
O25 C26 C27 108.8(5) . .
O28 C27 C26 109.3(4) . .
O28 C29 C30 111.0(5) . .
O31 C30 C29 109.3(5) . .
O31 C32 C33 113.3(4) . .
O13 C33 C32 112.0(4) . .
F2 P1 F2 180.00(17) 5_556 .
F2 P1 F3 90.6(2) 5_556 .
F2 P1 F3 89.4(2) . .
F2 P1 F3 89.4(2) 5_556 5_556
F2 P1 F3 90.6(2) . 5_556
F3 P1 F3 179.999(1) . 5_556
F2 P1 F1 89.0(3) 5_556 5_556
F2 P1 F1 91.0(3) . 5_556
F3 P1 F1 90.1(2) . 5_556
F3 P1 F1 90.0(2) 5_556 5_556
F2 P1 F1 91.0(3) 5_556 .
F2 P1 F1 89.0(3) . .
F3 P1 F1 90.0(2) . .
F3 P1 F1 90.0(2) 5_556 .
F1 P1 F1 180.0 5_556 .
F9 P2 F9 179.1(3) 3_656 .
F9 P2 F8 89.57(16) 3_656 .
F9 P2 F8 89.57(16) . .
F9 P2 F10 89.2(2) 3_656 3_656
F9 P2 F10 90.8(2) . 3_656
F8 P2 F10 90.59(13) . 3_656
F9 P2 F10 90.8(2) 3_656 .
F9 P2 F10 89.2(2) . .
F8 P2 F10 90.59(13) . .
F10 P2 F10 178.8(3) 3_656 .
F9 P2 F7 90.43(16) 3_656 .
F9 P2 F7 90.43(16) . .
F8 P2 F7 180.000(1) . .
F10 P2 F7 89.41(13) 3_656 .
F10 P2 F7 89.41(13) . .
C104 O100 C101 57(2) . .
O100 C101 C102 105.6(11) . .
C103 C102 C101 112.5(13) . .
O100 C104 C105 87(2) . .
C106 C105 C104 152(5) . .

loop_
_geom_bond_atom_site_label_1
_geom_bond_atom_site_label_2
_geom_bond_distance
_geom_bond_site_symmetry_2
Ag1 O25 2.436(3) .
Ag1 C11 2.552(4) .
Ag1 O28 2.570(4) .
O4 C4 1.390(5) .
O4 C21 1.419(6) .
O6 C6 1.385(5) .
O6 C23 1.431(5) .
O11 C11 1.374(5) .
O11 C22 1.426(5) .
O13 C13 1.377(5) .
O13 C33 1.443(5) .
O25 C24 1.408(5) .
O25 C26 1.425(6) .
O28 C27 1.424(7) .
O28 C29 1.442(7) .
O31 C30 1.372(7) .
O31 C32 1.442(6) .
C1 C6 1.387(5) .
C1 C2 1.393(5) .
C1 C7 1.522(5) .
C2 C3 1.393(5) .
C3 C4 1.386(6) .
C3 C14 1.522(5) 3_556
C4 C5 1.386(6) .
C5 C6 1.386(6) .
C7 C15 1.528(5) .
C7 C10 1.532(5) .
C8 C13 1.388(5) .
C8 C9 1.395(5) .
C8 C14 1.522(5) .
C9 C10 1.387(5) .
C10 C11 1.405(5) .
C11 C12 1.389(6) .
C12 C13 1.401(6) .
C14 C3 1.521(5) 3_556
C14 C18 1.539(6) .
C15 C16 1.526(5) .
C16 C17 1.513(7) .
C18 C19 1.525(5) .
C19 C20 1.511(7) .
C23 C24 1.485(7) .
C26 C27 1.486(8) .
C29 C30 1.504(10) .
C32 C33 1.481(7) .
P1 F2 1.573(3) 5_556
P1 F2 1.573(3) .
P1 F3 1.583(3) .
P1 F3 1.583(3) 5_556
P1 F1 1.587(4) 5_556
P1 F1 1.587(4) .
P2 F9 1.573(3) 3_656
P2 F9 1.573(3) .
P2 F8 1.574(4) .
P2 F10 1.582(3) 3_656
P2 F10 1.582(3) .
P2 F7 1.597(4) .
O100 C104 1.46(2) .
O100 C101 1.463(13) .
C101 C102 1.517(14) .
C102 C103 1.458(16) .
C104 C105 1.57(2) .
C105 C106 1.55(2) .

loop_
_geom_hbond_atom_site_label_D
_geom_hbond_atom_site_label_H
_geom_hbond_atom_site_label_A
_geom_hbond_distance_DH
_geom_hbond_distance_HA
_geom_hbond_distance_DA
_geom_hbond_angle_DHA
_geom_hbond_site_symmetry_A
O100 H100 O4 0.84 2.09 2.898(6) 160.8 3_556

loop_
_geom_torsion_atom_site_label_1
_geom_torsion_atom_site_label_2
_geom_torsion_atom_site_label_3
_geom_torsion_atom_site_label_4
_geom_torsion
_geom_torsion_site_symmetry_1
_geom_torsion_site_symmetry_4
C11 Ag1 O25 C24 -64.0(3) . .
O28 Ag1 O25 C24 -157.9(3) . .
C11 Ag1 O25 C26 71.7(3) . .
O28 Ag1 O25 C26 -22.2(3) . .
O25 Ag1 O28 C27 -9.7(4) . .
C11 Ag1 O28 C27 -123.2(4) . .
O25 Ag1 O28 C29 -141.4(4) . .
C11 Ag1 O28 C29 105.1(4) . .
C6 C1 C2 C3 -2.3(5) . .
C7 C1 C2 C3 174.2(3) . .
C1 C2 C3 C4 2.3(5) . .
C1 C2 C3 C14 -173.1(3) . 3_556
C2 C3 C4 C5 -0.9(6) . .
C14 C3 C4 C5 174.5(4) 3_556 .
C2 C3 C4 O4 177.3(3) . .
C14 C3 C4 O4 -7.2(5) 3_556 .
C21 O4 C4 C5 -28.1(6) . .
C21 O4 C4 C3 153.6(4) . .
C3 C4 C5 C6 -0.3(6) . .
O4 C4 C5 C6 -178.4(4) . .
C23 O6 C6 C5 22.0(6) . .
C23 O6 C6 C1 -157.4(4) . .
C4 C5 C6 O6 -179.2(4) . .
C4 C5 C6 C1 0.2(6) . .
C2 C1 C6 O6 -179.5(3) . .
C7 C1 C6 O6 3.8(5) . .
C2 C1 C6 C5 1.1(6) . .
C7 C1 C6 C5 -175.6(4) . .
C6 C1 C7 C15 155.2(3) . .
C2 C1 C7 C15 -21.3(5) . .
C6 C1 C7 C10 -79.2(4) . .
C2 C1 C7 C10 104.3(4) . .
C13 C8 C9 C10 -2.1(6) . .
C14 C8 C9 C10 172.2(4) . .
C8 C9 C10 C11 2.0(6) . .
C8 C9 C10 C7 -172.3(4) . .
C1 C7 C10 C9 -45.6(5) . .
C15 C7 C10 C9 82.7(4) . .
C1 C7 C10 C11 140.3(4) . .
C15 C7 C10 C11 -91.4(4) . .
C22 O11 C11 C12 4.5(7) . .
C22 O11 C11 C10 -179.2(4) . .
C22 O11 C11 Ag1 -88.9(4) . .
C9 C10 C11 O11 -175.8(4) . .
C7 C10 C11 O11 -1.4(6) . .
C9 C10 C11 C12 0.7(6) . .
C7 C10 C11 C12 175.1(4) . .
C9 C10 C11 Ag1 83.4(3) . .
C7 C10 C11 Ag1 -102.1(3) . .
O25 Ag1 C11 O11 -3.7(3) . .
O28 Ag1 C11 O11 66.9(2) . .
O25 Ag1 C11 C12 -126.7(2) . .
O28 Ag1 C11 C12 -56.1(2) . .
O25 Ag1 C11 C10 112.1(2) . .
O28 Ag1 C11 C10 -177.3(2) . .
O11 C11 C12 C13 173.1(4) . .
C10 C11 C12 C13 -3.1(7) . .
Ag1 C11 C12 C13 -85.2(5) . .
C33 O13 C13 C8 -162.4(4) . .
C33 O13 C13 C12 17.9(7) . .
C9 C8 C13 O13 179.8(4) . .
C14 C8 C13 O13 5.2(6) . .
C9 C8 C13 C12 -0.5(7) . .
C14 C8 C13 C12 -175.0(4) . .
C11 C12 C13 O13 -177.3(4) . .
C11 C12 C13 C8 3.0(8) . .
C13 C8 C14 C3 -146.2(4) . 3_556
C9 C8 C14 C3 39.6(5) . 3_556
C13 C8 C14 C18 84.7(5) . .
C9 C8 C14 C18 -89.5(4) . .
C1 C7 C15 C16 -62.3(4) . .
C10 C7 C15 C16 170.8(3) . .
C7 C15 C16 C17 178.1(4) . .
C3 C14 C18 C19 62.2(4) 3_556 .
C8 C14 C18 C19 -168.8(3) . .
C14 C18 C19 C20 -179.7(4) . .
C6 O6 C23 C24 166.1(4) . .
C26 O25 C24 C23 -179.6(4) . .
Ag1 O25 C24 C23 -43.0(5) . .
O6 C23 C24 O25 64.5(5) . .
C24 O25 C26 C27 -170.6(4) . .
Ag1 O25 C26 C27 51.2(5) . .
C29 O28 C27 C26 173.4(5) . .
Ag1 O28 C27 C26 38.5(6) . .
O25 C26 C27 O28 -59.2(6) . .
C27 O28 C29 C30 -176.7(5) . .
Ag1 O28 C29 C30 -44.3(6) . .
C32 O31 C30 C29 -163.2(4) . .
O28 C29 C30 O31 -74.5(7) . .
C30 O31 C32 C33 -103.1(6) . .
C13 O13 C33 C32 -102.2(5) . .
O31 C32 C33 O13 69.6(5) . .
C104 O100 C101 C102 57(3) . .
O100 C101 C102 C103 -130.7(19) . .
C101 O100 C104 C105 -27(3) . .
O100 C104 C105 C106 -161(13) . .
